data_4335911
loop_
_publ_author_name
'Nicholas P. Calta'
'Mercouri G. Kanatzidis'

_publ_section_title
;
 Quaternary Aluminum Silicides Grown in Al Flux: RE5Mn4Al23-xSix (RE = Ho,
 Er, Yb) and Er44Mn55(AlSi)237
;
_journal_name_full 'Inorganic Chemistry'
_journal_page_first 9931
_journal_page_last 9940
_journal_paper_doi 10.1021/ic401659y
_journal_volume 52
_journal_year 2013
_chemical_formula_sum 'Al13 Ho5 Mn4 Si10'
_chemical_formula_weight 1676.05
_chemical_name_systematic
; 
 ? 
;
_space_group_IT_number 123
_symmetry_cell_setting tetragonal
_symmetry_space_group_name_Hall '-P 4 2'
_symmetry_space_group_name_H-M 'P 4/m m m'
_atom_sites_solution_hydrogens none
_atom_sites_solution_primary direct
_atom_sites_solution_secondary difmap
_audit_creation_method SHELXL-97
_cell_angle_alpha 90.00
_cell_angle_beta 90.00
_cell_angle_gamma 90.00
_cell_formula_units_Z 1
_cell_length_a 11.4171(10)
_cell_length_b 11.4171(10)
_cell_length_c 4.0575(4)
_cell_measurement_reflns_used 8780
_cell_measurement_temperature 293(2)
_cell_measurement_theta_max 29.65
_cell_measurement_theta_min 1.87
_cell_volume 528.90(8)
_computing_cell_refinement 'STOE X-AREA'
_computing_data_collection 'STOE X-AREA'
_computing_data_reduction 'STOE X-RED'
_computing_structure_refinement 'SHELXL-97 (Sheldrick, 2008)'
_computing_structure_solution 'SHELXS-97 (Sheldrick, 2008)'
_diffrn_ambient_temperature 293(2)
_diffrn_measured_fraction_theta_full 0.987
_diffrn_measured_fraction_theta_max 0.987
_diffrn_radiation_monochromator graphite
_diffrn_radiation_source 'fine-focus sealed tube'
_diffrn_radiation_type MoK\a
_diffrn_radiation_wavelength 0.71073
_diffrn_reflns_av_R_equivalents 0.0500
_diffrn_reflns_av_sigmaI/netI 0.0171
_diffrn_reflns_limit_h_max 15
_diffrn_reflns_limit_h_min -15
_diffrn_reflns_limit_k_max 15
_diffrn_reflns_limit_k_min -15
_diffrn_reflns_limit_l_max 5
_diffrn_reflns_limit_l_min -5
_diffrn_reflns_number 5141
_diffrn_reflns_theta_full 29.11
_diffrn_reflns_theta_max 29.11
_diffrn_reflns_theta_min 1.78
_exptl_absorpt_coefficient_mu 21.868
_exptl_absorpt_correction_T_max 0.4601
_exptl_absorpt_correction_T_min 0.2325
_exptl_absorpt_correction_type integration
_exptl_absorpt_process_details X-Red32
_exptl_crystal_colour 'metallic silver'
_exptl_crystal_density_diffrn 5.262
_exptl_crystal_description plate
_exptl_crystal_F_000 744
_exptl_crystal_size_max 0.114
_exptl_crystal_size_mid 0.080
_exptl_crystal_size_min 0.079
_refine_diff_density_max 0.945
_refine_diff_density_min -1.319
_refine_diff_density_rms 0.257
_refine_ls_extinction_coef 0.0096(7)
_refine_ls_extinction_expression Fc^*^=kFc[1+0.001xFc^2^\l^3^/sin(2\q)]^-1/4^
_refine_ls_extinction_method SHELXL
_refine_ls_goodness_of_fit_ref 1.386
_refine_ls_hydrogen_treatment none
_refine_ls_matrix_type full
_refine_ls_number_parameters 36
_refine_ls_number_reflns 468
_refine_ls_number_restraints 0
_refine_ls_restrained_S_all 1.386
_refine_ls_R_factor_all 0.0187
_refine_ls_R_factor_gt 0.0185
_refine_ls_shift/su_max 0.000
_refine_ls_shift/su_mean 0.000
_refine_ls_structure_factor_coef Fsqd
_refine_ls_weighting_details 'calc w=1/[\s^2^(Fo^2^)+(0.0239P)^2^+1.1981P] where P=(Fo^2^+2Fc^2^)/3'
_refine_ls_weighting_scheme calc
_refine_ls_wR_factor_gt 0.0510
_refine_ls_wR_factor_ref 0.0511
_reflns_number_gt 467
_reflns_number_total 468
_reflns_threshold_expression >2sigma(I)
_cod_data_source_file ic401659y_si_001_2.cif
_cod_data_source_block Hotetragonal
_cod_database_code 4335911

loop_
_symmetry_equiv_pos_as_xyz
'x, y, z'
'-x, -y, z'
'-y, x, z'
'y, -x, z'
'-x, y, -z'
'x, -y, -z'
'y, x, -z'
'-y, -x, -z'
'-x, -y, -z'
'x, y, -z'
'y, -x, -z'
'-y, x, -z'
'x, -y, z'
'-x, y, z'
'-y, -x, z'
'y, x, z'

loop_
_atom_site_label
_atom_site_type_symbol
_atom_site_fract_x
_atom_site_fract_y
_atom_site_fract_z
_atom_site_U_iso_or_equiv
_atom_site_adp_type
_atom_site_occupancy
_atom_site_symmetry_multiplicity
_atom_site_calc_flag
_atom_site_refinement_flags
Ho1 Ho 0.0000 0.0000 0.0000 0.00671(17) Uani 1 16 d S
Ho2 Ho 0.5000 0.26718(2) 0.0000 0.00592(15) Uani 1 4 d S
Mn1 Mn 0.0000 0.29151(9) 0.0000 0.0049(2) Uani 1 4 d S
Al1 Al 0.20130(15) 0.20130(15) 0.0000 0.0117(4) Uani 0.66 4 d SP
Si1 Si 0.20130(15) 0.20130(15) 0.0000 0.0117(4) Uani 0.34 4 d SP
Al2 Al 0.36888(13) 0.11693(12) 0.5000 0.0081(3) Uani 0.66 2 d SP
Si2 Si 0.36888(13) 0.11693(12) 0.5000 0.0081(3) Uani 0.34 2 d SP
Al3 Al 0.5000 0.5000 0.5000 0.0093(8) Uani 0.66 16 d SP
Si3 Si 0.5000 0.5000 0.5000 0.0093(8) Uani 0.34 16 d SP
Al4 Al 0.17640(16) 0.0000 0.5000 0.0045(4) Uani 0.66 4 d SP
Si4 Si 0.17640(16) 0.0000 0.5000 0.0045(4) Uani 0.34 4 d SP
Al5 Al 0.33499(12) 0.33499(12) 0.5000 0.0033(3) Uani 0.66 4 d SP
Si5 Si 0.33499(12) 0.33499(12) 0.5000 0.0033(3) Uani 0.34 4 d SP
Al6 Al 0.0000 0.5000 0.0000 0.0062(5) Uani 0.66 8 d SP
Si6 Si 0.0000 0.5000 0.0000 0.0062(5) Uani 0.34 8 d SP

loop_
_atom_site_aniso_label
_atom_site_aniso_U_11
_atom_site_aniso_U_22
_atom_site_aniso_U_33
_atom_site_aniso_U_23
_atom_site_aniso_U_13
_atom_site_aniso_U_12
Ho1 0.0070(2) 0.0070(2) 0.0062(3) 0.000 0.000 0.000
Ho2 0.00554(18) 0.00699(19) 0.0052(2) 0.000 0.000 0.000
Mn1 0.0036(4) 0.0067(4) 0.0045(5) 0.000 0.000 0.000
Al1 0.0108(6) 0.0108(6) 0.0135(10) 0.000 0.000 0.0033(8)
Si1 0.0108(6) 0.0108(6) 0.0135(10) 0.000 0.000 0.0033(8)
Al2 0.0089(6) 0.0058(6) 0.0094(8) 0.000 0.000 -0.0007(4)
Si2 0.0089(6) 0.0058(6) 0.0094(8) 0.000 0.000 -0.0007(4)
Al3 0.0063(10) 0.0063(10) 0.015(2) 0.000 0.000 0.000
Si3 0.0063(10) 0.0063(10) 0.015(2) 0.000 0.000 0.000
Al4 0.0023(7) 0.0088(8) 0.0025(8) 0.000 0.000 0.000
Si4 0.0023(7) 0.0088(8) 0.0025(8) 0.000 0.000 0.000
Al5 0.0030(5) 0.0030(5) 0.0038(8) 0.000 0.000 0.0013(6)
Si5 0.0030(5) 0.0030(5) 0.0038(8) 0.000 0.000 0.0013(6)
Al6 0.0053(11) 0.0045(11) 0.0088(13) 0.000 0.000 0.000
Si6 0.0053(11) 0.0045(11) 0.0088(13) 0.000 0.000 0.000

loop_
_atom_type_symbol
_atom_type_description
_atom_type_scat_dispersion_real
_atom_type_scat_dispersion_imag
_atom_type_scat_source
Al Al 0.0645 0.0514 'International Tables Vol C Tables 4.2.6.8 and 6.1.1.4'
Si Si 0.0817 0.0704 'International Tables Vol C Tables 4.2.6.8 and 6.1.1.4'
Mn Mn 0.3368 0.7283 'International Tables Vol C Tables 4.2.6.8 and 6.1.1.4'
Ho Ho -0.2175 4.6783 'International Tables Vol C Tables 4.2.6.8 and 6.1.1.4'

loop_
_geom_angle_atom_site_label_1
_geom_angle_atom_site_label_2
_geom_angle_atom_site_label_3
_geom_angle
_geom_angle_site_symmetry_1
_geom_angle_site_symmetry_3
Si4 Ho1 Si4 180.00(5) 11 3
Si4 Ho1 Si4 59.76(3) 11 9
Si4 Ho1 Si4 120.24(3) 3 9
Si4 Ho1 Al4 0.00(5) 11 11
Si4 Ho1 Al4 180.0 3 11
Si4 Ho1 Al4 59.76(3) 9 11
Si4 Ho1 Al4 180.00(5) 11 3
Si4 Ho1 Al4 0.00(5) 3 3
Si4 Ho1 Al4 120.24(3) 9 3
Al4 Ho1 Al4 180.00(5) 11 3
Si4 Ho1 Al4 59.76(3) 11 9
Si4 Ho1 Al4 120.24(3) 3 9
Si4 Ho1 Al4 0.00(5) 9 9
Al4 Ho1 Al4 59.76(3) 11 9
Al4 Ho1 Al4 120.24(3) 3 9
Si4 Ho1 Si4 90.42(5) 11 11_556
Si4 Ho1 Si4 89.58(5) 3 11_556
Si4 Ho1 Si4 120.24(3) 9 11_556
Al4 Ho1 Si4 90.42(5) 11 11_556
Al4 Ho1 Si4 89.58(5) 3 11_556
Al4 Ho1 Si4 120.24(3) 9 11_556
Si4 Ho1 Si4 89.58(5) 11 3_554
Si4 Ho1 Si4 90.42(5) 3 3_554
Si4 Ho1 Si4 59.76(3) 9 3_554
Al4 Ho1 Si4 89.58(5) 11 3_554
Al4 Ho1 Si4 90.42(5) 3 3_554
Al4 Ho1 Si4 59.76(3) 9 3_554
Si4 Ho1 Si4 180.00(5) 11_556 3_554
Si4 Ho1 Si4 120.24(3) 11 9_556
Si4 Ho1 Si4 59.76(3) 3 9_556
Si4 Ho1 Si4 90.42(5) 9 9_556
Al4 Ho1 Si4 120.24(3) 11 9_556
Al4 Ho1 Si4 59.76(3) 3 9_556
Al4 Ho1 Si4 90.42(5) 9 9_556
Si4 Ho1 Si4 59.76(3) 11_556 9_556
Si4 Ho1 Si4 120.24(3) 3_554 9_556
Si4 Ho1 Si4 59.76(3) 11 1_554
Si4 Ho1 Si4 120.24(3) 3 1_554
Si4 Ho1 Si4 89.58(5) 9 1_554
Al4 Ho1 Si4 59.76(3) 11 1_554
Al4 Ho1 Si4 120.24(3) 3 1_554
Al4 Ho1 Si4 89.58(5) 9 1_554
Si4 Ho1 Si4 120.24(3) 11_556 1_554
Si4 Ho1 Si4 59.76(3) 3_554 1_554
Si4 Ho1 Si4 180.00(5) 9_556 1_554
Si4 Ho1 Al4 90.42(5) 11 11_556
Si4 Ho1 Al4 89.58(5) 3 11_556
Si4 Ho1 Al4 120.24(3) 9 11_556
Al4 Ho1 Al4 90.42(5) 11 11_556
Al4 Ho1 Al4 89.58(5) 3 11_556
Al4 Ho1 Al4 120.24(3) 9 11_556
Si4 Ho1 Al4 0.00(5) 11_556 11_556
Si4 Ho1 Al4 180.00(5) 3_554 11_556
Si4 Ho1 Al4 59.76(3) 9_556 11_556
Si4 Ho1 Al4 120.24(3) 1_554 11_556
Si4 Ho1 Al4 89.58(5) 11 3_554
Si4 Ho1 Al4 90.42(5) 3 3_554
Si4 Ho1 Al4 59.76(3) 9 3_554
Al4 Ho1 Al4 89.58(5) 11 3_554
Al4 Ho1 Al4 90.42(5) 3 3_554
Al4 Ho1 Al4 59.76(3) 9 3_554
Si4 Ho1 Al4 180.00(5) 11_556 3_554
Si4 Ho1 Al4 0.00(5) 3_554 3_554
Si4 Ho1 Al4 120.24(3) 9_556 3_554
Si4 Ho1 Al4 59.76(3) 1_554 3_554
Al4 Ho1 Al4 180.00(5) 11_556 3_554
Al5 Ho2 Si5 81.89(5) . 3_655
Al5 Ho2 Al5 81.89(5) . 3_655
Si5 Ho2 Al5 0.0 3_655 3_655
Al5 Ho2 Si5 89.77(2) . 1_554
Si5 Ho2 Si5 148.75(6) 3_655 1_554
Al5 Ho2 Si5 148.75(6) 3_655 1_554
Al5 Ho2 Al5 89.77(2) . 1_554
Si5 Ho2 Al5 148.75(6) 3_655 1_554
Al5 Ho2 Al5 148.75(6) 3_655 1_554
Si5 Ho2 Al5 0.000(11) 1_554 1_554
Al5 Ho2 Si5 148.75(6) . 3_654
Si5 Ho2 Si5 89.77(2) 3_655 3_654
Al5 Ho2 Si5 89.77(2) 3_655 3_654
Si5 Ho2 Si5 81.89(5) 1_554 3_654
Al5 Ho2 Si5 81.89(5) 1_554 3_654
Al5 Ho2 Al5 148.75(6) . 3_654
Si5 Ho2 Al5 89.77(2) 3_655 3_654
Al5 Ho2 Al5 89.77(2) 3_655 3_654
Si5 Ho2 Al5 81.89(5) 1_554 3_654
Al5 Ho2 Al5 81.89(5) 1_554 3_654
Si5 Ho2 Al5 0.00(5) 3_654 3_654
Al5 Ho2 Si2 107.41(4) . 1_554
Si5 Ho2 Si2 160.51(5) 3_655 1_554
Al5 Ho2 Si2 160.51(5) 3_655 1_554
Si5 Ho2 Si2 50.23(4) 1_554 1_554
Al5 Ho2 Si2 50.23(4) 1_554 1_554
Si5 Ho2 Si2 90.21(2) 3_654 1_554
Al5 Ho2 Si2 90.21(2) 3_654 1_554
Al5 Ho2 Al2 107.41(4) . 1_554
Si5 Ho2 Al2 160.51(5) 3_655 1_554
Al5 Ho2 Al2 160.51(5) 3_655 1_554
Si5 Ho2 Al2 50.23(4) 1_554 1_554
Al5 Ho2 Al2 50.23(4) 1_554 1_554
Si5 Ho2 Al2 90.21(2) 3_654 1_554
Al5 Ho2 Al2 90.21(2) 3_654 1_554
Si2 Ho2 Al2 0.00(7) 1_554 1_554
Al5 Ho2 Si2 160.51(5) . 5_655
Si5 Ho2 Si2 107.41(4) 3_655 5_655
Al5 Ho2 Si2 107.41(4) 3_655 5_655
Si5 Ho2 Si2 90.21(2) 1_554 5_655
Al5 Ho2 Si2 90.21(2) 1_554 5_655
Si5 Ho2 Si2 50.23(4) 3_654 5_655
Al5 Ho2 Si2 50.23(4) 3_654 5_655
Si2 Ho2 Si2 58.80(5) 1_554 5_655
Al2 Ho2 Si2 58.80(5) 1_554 5_655
Al5 Ho2 Al2 160.51(5) . 5_655
Si5 Ho2 Al2 107.41(4) 3_655 5_655
Al5 Ho2 Al2 107.41(4) 3_655 5_655
Si5 Ho2 Al2 90.21(2) 1_554 5_655
Al5 Ho2 Al2 90.21(2) 1_554 5_655
Si5 Ho2 Al2 50.23(4) 3_654 5_655
Al5 Ho2 Al2 50.23(4) 3_654 5_655
Si2 Ho2 Al2 58.80(5) 1_554 5_655
Al2 Ho2 Al2 58.80(5) 1_554 5_655
Si2 Ho2 Al2 0.00(5) 5_655 5_655
Al6 Mn1 Si4 122.94(4) . 3_554
Al6 Mn1 Al4 122.94(4) . 3_554
Si4 Mn1 Al4 0.00(7) 3_554 3_554
Al6 Mn1 Si4 122.94(4) . 3
Si4 Mn1 Si4 114.13(8) 3_554 3
Al4 Mn1 Si4 114.13(8) 3_554 3
Al6 Mn1 Al4 122.94(4) . 3
Si4 Mn1 Al4 114.13(8) 3_554 3
Al4 Mn1 Al4 114.13(8) 3_554 3
Si4 Mn1 Al4 0.00(7) 3 3
Al6 Mn1 Al1 114.14(5) . .
Si4 Mn1 Al1 77.15(3) 3_554 .
Al4 Mn1 Al1 77.15(3) 3_554 .
Si4 Mn1 Al1 77.15(3) 3 .
Al4 Mn1 Al1 77.15(3) 3 .
Al6 Mn1 Si1 114.14(5) . 3
Si4 Mn1 Si1 77.15(3) 3_554 3
Al4 Mn1 Si1 77.15(3) 3_554 3
Si4 Mn1 Si1 77.15(3) 3 3
Al4 Mn1 Si1 77.15(3) 3 3
Al1 Mn1 Si1 131.72(11) . 3
Al6 Mn1 Al1 114.14(5) . 3
Si4 Mn1 Al1 77.15(3) 3_554 3
Al4 Mn1 Al1 77.15(3) 3_554 3
Si4 Mn1 Al1 77.15(3) 3 3
Al4 Mn1 Al1 77.15(3) 3 3
Al1 Mn1 Al1 131.72(11) . 3
Si1 Mn1 Al1 0.00(4) 3 3
Al6 Mn1 Si2 70.01(4) . 7_556
Si4 Mn1 Si2 147.64(4) 3_554 7_556
Al4 Mn1 Si2 147.64(4) 3_554 7_556
Si4 Mn1 Si2 61.77(4) 3 7_556
Al4 Mn1 Si2 61.77(4) 3 7_556
Al1 Mn1 Si2 70.63(4) . 7_556
Si1 Mn1 Si2 127.68(2) 3 7_556
Al1 Mn1 Si2 127.68(2) 3 7_556
Al6 Mn1 Al2 70.01(4) . 7_556
Si4 Mn1 Al2 147.64(4) 3_554 7_556
Al4 Mn1 Al2 147.64(4) 3_554 7_556
Si4 Mn1 Al2 61.77(4) 3 7_556
Al4 Mn1 Al2 61.77(4) 3 7_556
Al1 Mn1 Al2 70.63(4) . 7_556
Si1 Mn1 Al2 127.68(2) 3 7_556
Al1 Mn1 Al2 127.68(2) 3 7_556
Si2 Mn1 Al2 0.0 7_556 7_556
Mn1 Al1 Mn1 138.28(11) 11 .
Mn1 Al1 Al2 136.50(2) 11 7_556
Mn1 Al1 Al2 55.73(3) . 7_556
Mn1 Al1 Al2 55.73(3) 11 .
Mn1 Al1 Al2 136.50(2) . .
Al2 Al1 Al2 87.17(5) 7_556 .
Mn1 Al1 Al2 55.73(3) 11 1_554
Mn1 Al1 Al2 136.50(2) . 1_554
Al2 Al1 Al2 153.68(10) 7_556 1_554
Al2 Al1 Al2 86.89(4) . 1_554
Mn1 Al1 Al2 136.50(2) 11 7
Mn1 Al1 Al2 55.73(3) . 7
Al2 Al1 Al2 86.89(4) 7_556 7
Al2 Al1 Al2 153.68(10) . 7
Al2 Al1 Al2 87.17(5) 1_554 7
Mn1 Al1 Al5 105.04(3) 11 1_554
Mn1 Al1 Al5 105.04(3) . 1_554
Al2 Al1 Al5 107.76(6) 7_556 1_554
Al2 Al1 Al5 107.76(6) . 1_554
Al2 Al1 Al5 50.44(3) 1_554 1_554
Al2 Al1 Al5 50.44(3) 7 1_554
Mn1 Al1 Al5 105.04(3) 11 .
Mn1 Al1 Al5 105.04(3) . .
Al2 Al1 Al5 50.44(3) 7_556 .
Al2 Al1 Al5 50.44(3) . .
Al2 Al1 Al5 107.76(6) 1_554 .
Al2 Al1 Al5 107.76(6) 7 .
Al5 Al1 Al5 86.45(8) 1_554 .
Mn1 Al1 Ho1 69.14(5) 11 .
Mn1 Al1 Ho1 69.14(5) . .
Al2 Al1 Ho1 103.16(5) 7_556 .
Al2 Al1 Ho1 103.16(5) . .
Al2 Al1 Ho1 103.16(5) 1_554 .
Al2 Al1 Ho1 103.16(5) 7 .
Al5 Al1 Ho1 136.78(4) 1_554 .
Al5 Al1 Ho1 136.78(4) . .
Al5 Al2 Al4 112.44(7) . .
Al5 Al2 Mn1 117.26(4) . 11
Al4 Al2 Mn1 55.92(3) . 11
Al5 Al2 Mn1 117.26(4) . 11_556
Al4 Al2 Mn1 55.92(3) . 11_556
Mn1 Al2 Mn1 103.45(5) 11 11_556
Al5 Al2 Si2 171.17(5) . 13
Al4 Al2 Si2 58.72(4) . 13
Mn1 Al2 Si2 58.90(3) 11 13
Mn1 Al2 Si2 58.90(3) 11_556 13
Al5 Al2 Al2 171.17(5) . 13
Al4 Al2 Al2 58.72(4) . 13
Mn1 Al2 Al2 58.90(3) 11 13
Mn1 Al2 Al2 58.90(3) 11_556 13
Si2 Al2 Al2 0.00(7) 13 13
Al5 Al2 Si6 122.89(4) . 3_656
Al4 Al2 Si6 101.86(4) . 3_656
Mn1 Al2 Si6 119.73(5) 11 3_656
Mn1 Al2 Si6 51.64(3) 11_556 3_656
Si2 Al2 Si6 62.10(3) 13 3_656
Al2 Al2 Si6 62.10(3) 13 3_656
Al5 Al2 Si6 122.89(4) . 3_655
Al4 Al2 Si6 101.86(4) . 3_655
Mn1 Al2 Si6 51.64(3) 11 3_655
Mn1 Al2 Si6 119.73(5) 11_556 3_655
Si2 Al2 Si6 62.10(3) 13 3_655
Al2 Al2 Si6 62.10(3) 13 3_655
Si6 Al2 Si6 90.65(4) 3_656 3_655
Al5 Al2 Al6 122.89(4) . 3_656
Al4 Al2 Al6 101.86(4) . 3_656
Mn1 Al2 Al6 119.73(5) 11 3_656
Mn1 Al2 Al6 51.64(3) 11_556 3_656
Si2 Al2 Al6 62.10(3) 13 3_656
Al2 Al2 Al6 62.10(3) 13 3_656
Si6 Al2 Al6 0.0 3_656 3_656
Si6 Al2 Al6 90.65(4) 3_655 3_656
Al5 Al2 Al6 122.89(4) . 3_655
Al4 Al2 Al6 101.86(4) . 3_655
Mn1 Al2 Al6 51.64(3) 11 3_655
Mn1 Al2 Al6 119.73(5) 11_556 3_655
Si2 Al2 Al6 62.10(3) 13 3_655
Al2 Al2 Al6 62.10(3) 13 3_655
Si6 Al2 Al6 90.65(4) 3_656 3_655
Si6 Al2 Al6 0.0 3_655 3_655
Al6 Al2 Al6 90.65(4) 3_656 3_655
Al5 Al3 Si5 180.0 . 9_666
Al5 Al3 Al5 180.0 . 9_666
Si5 Al3 Al5 0.00(4) 9_666 9_666
Al5 Al3 Si5 90.0 . 11_566
Si5 Al3 Si5 90.0 9_666 11_566
Al5 Al3 Si5 90.0 9_666 11_566
Al5 Al3 Si5 90.0 . 3_655
Si5 Al3 Si5 90.0 9_666 3_655
Al5 Al3 Si5 90.0 9_666 3_655
Si5 Al3 Si5 180.0 11_566 3_655
Al5 Al3 Al5 90.0 . 11_566
Si5 Al3 Al5 90.0 9_666 11_566
Al5 Al3 Al5 90.0 9_666 11_566
Si5 Al3 Al5 0.00(4) 11_566 11_566
Si5 Al3 Al5 180.0 3_655 11_566
Al5 Al3 Al5 90.0 . 3_655
Si5 Al3 Al5 90.0 9_666 3_655
Al5 Al3 Al5 90.0 9_666 3_655
Si5 Al3 Al5 180.0 11_566 3_655
Si5 Al3 Al5 0.00(4) 3_655 3_655
Al5 Al3 Al5 180.0 11_566 3_655
Al5 Al3 Ho2 124.201(2) . 9_666
Si5 Al3 Ho2 55.799(2) 9_666 9_666
Al5 Al3 Ho2 55.799(2) 9_666 9_666
Si5 Al3 Ho2 55.799(2) 11_566 9_666
Si5 Al3 Ho2 124.201(2) 3_655 9_666
Al5 Al3 Ho2 55.799(2) 11_566 9_666
Al5 Al3 Ho2 124.201(2) 3_655 9_666
Al5 Al3 Ho2 55.799(2) . 11_565
Si5 Al3 Ho2 124.201(2) 9_666 11_565
Al5 Al3 Ho2 124.201(2) 9_666 11_565
Si5 Al3 Ho2 55.799(2) 11_566 11_565
Si5 Al3 Ho2 124.201(3) 3_655 11_565
Al5 Al3 Ho2 55.799(2) 11_566 11_565
Al5 Al3 Ho2 124.201(3) 3_655 11_565
Ho2 Al3 Ho2 111.598(5) 9_666 11_565
Al5 Al3 Ho2 124.201(2) . 3_656
Si5 Al3 Ho2 55.799(2) 9_666 3_656
Al5 Al3 Ho2 55.799(2) 9_666 3_656
Si5 Al3 Ho2 124.201(2) 11_566 3_656
Si5 Al3 Ho2 55.799(2) 3_655 3_656
Al5 Al3 Ho2 124.201(2) 11_566 3_656
Al5 Al3 Ho2 55.799(2) 3_655 3_656
Ho2 Al3 Ho2 68.402(5) 9_666 3_656
Ho2 Al3 Ho2 180.0 11_565 3_656
Al5 Al3 Ho2 124.201(2) . 9_665
Si5 Al3 Ho2 55.799(2) 9_666 9_665
Al5 Al3 Ho2 55.799(2) 9_666 9_665
Si5 Al3 Ho2 55.799(2) 11_566 9_665
Si5 Al3 Ho2 124.201(2) 3_655 9_665
Al5 Al3 Ho2 55.799(2) 11_566 9_665
Al5 Al3 Ho2 124.201(2) 3_655 9_665
Ho2 Al3 Ho2 74.704(9) 9_666 9_665
Ho2 Al3 Ho2 68.402(5) 11_565 9_665
Ho2 Al3 Ho2 111.598(5) 3_656 9_665
Mn1 Al4 Mn1 114.13(8) 11_556 11
Mn1 Al4 Al2 62.31(4) 11_556 .
Mn1 Al4 Al2 62.31(4) 11 .
Mn1 Al4 Si2 62.31(4) 11_556 13
Mn1 Al4 Si2 62.31(4) 11 13
Al2 Al4 Si2 62.55(8) . 13
Mn1 Al4 Al2 62.31(4) 11_556 13
Mn1 Al4 Al2 62.31(4) 11 13
Al2 Al4 Al2 62.55(8) . 13
Si2 Al4 Al2 0.00(5) 13 13
Mn1 Al4 Si4 112.61(3) 11_556 11_556
Mn1 Al4 Si4 112.61(3) 11 11_556
Al2 Al4 Si4 166.28(4) . 11_556
Si2 Al4 Si4 103.72(4) 13 11_556
Al2 Al4 Si4 103.72(4) 13 11_556
Mn1 Al4 Al4 112.61(3) 11_556 11_556
Mn1 Al4 Al4 112.61(3) 11 11_556
Al2 Al4 Al4 166.28(4) . 11_556
Si2 Al4 Al4 103.72(4) 13 11_556
Al2 Al4 Al4 103.72(4) 13 11_556
Si4 Al4 Al4 0.00(5) 11_556 11_556
Mn1 Al4 Si4 112.61(3) 11_556 3
Mn1 Al4 Si4 112.61(3) 11 3
Al2 Al4 Si4 103.72(4) . 3
Si2 Al4 Si4 166.28(4) 13 3
Al2 Al4 Si4 166.28(4) 13 3
Si4 Al4 Si4 90.0 11_556 3
Al4 Al4 Si4 90.0 11_556 3
Mn1 Al4 Al4 112.61(3) 11_556 3
Mn1 Al4 Al4 112.61(3) 11 3
Al2 Al4 Al4 103.72(4) . 3
Si2 Al4 Al4 166.28(4) 13 3
Al2 Al4 Al4 166.28(4) 13 3
Si4 Al4 Al4 90.0 11_556 3
Al4 Al4 Al4 90.0 11_556 3
Si4 Al4 Al4 0.0 3 3
Mn1 Al4 Ho1 168.15(6) 11_556 .
Mn1 Al4 Ho1 77.72(2) 11 .
Al2 Al4 Ho1 127.022(18) . .
Si2 Al4 Ho1 127.022(18) 13 .
Al2 Al4 Ho1 127.022(18) 13 .
Si4 Al4 Ho1 60.121(15) 11_556 .
Al4 Al4 Ho1 60.121(15) 11_556 .
Si4 Al4 Ho1 60.121(15) 3 .
Al4 Al4 Ho1 60.121(15) 3 .
Mn1 Al4 Ho1 77.72(2) 11_556 1_556
Mn1 Al4 Ho1 168.15(6) 11 1_556
Al2 Al4 Ho1 127.022(18) . 1_556
Si2 Al4 Ho1 127.022(18) 13 1_556
Al2 Al4 Ho1 127.022(18) 13 1_556
Si4 Al4 Ho1 60.121(15) 11_556 1_556
Al4 Al4 Ho1 60.121(15) 11_556 1_556
Si4 Al4 Ho1 60.121(15) 3 1_556
Al4 Al4 Ho1 60.121(15) 3 1_556
Ho1 Al4 Ho1 90.42(5) . 1_556
Al2 Al5 Si2 107.67(10) . 7_556
Al2 Al5 Al2 107.67(10) . 7_556
Si2 Al5 Al2 0.000(10) 7_556 7_556
Al2 Al5 Al3 126.17(5) . .
Si2 Al5 Al3 126.17(5) 7_556 .
Al2 Al5 Al3 126.17(5) 7_556 .
Al2 Al5 Ho2 133.54(3) . 11_566
Si2 Al5 Ho2 68.48(2) 7_556 11_566
Al2 Al5 Ho2 68.48(2) 7_556 11_566
Al3 Al5 Ho2 74.16(4) . 11_566
Al2 Al5 Ho2 68.48(2) . 1_556
Si2 Al5 Ho2 133.54(3) 7_556 1_556
Al2 Al5 Ho2 133.54(3) 7_556 1_556
Al3 Al5 Ho2 74.16(4) . 1_556
Ho2 Al5 Ho2 81.66(2) 11_566 1_556
Al2 Al5 Ho2 133.54(3) . 11_565
Si2 Al5 Ho2 68.48(2) 7_556 11_565
Al2 Al5 Ho2 68.48(2) 7_556 11_565
Al3 Al5 Ho2 74.16(4) . 11_565
Ho2 Al5 Ho2 89.77(2) 11_566 11_565
Ho2 Al5 Ho2 148.32(7) 1_556 11_565
Al2 Al5 Ho2 68.48(2) . .
Si2 Al5 Ho2 133.54(3) 7_556 .
Al2 Al5 Ho2 133.54(3) 7_556 .
Al3 Al5 Ho2 74.16(4) . .
Ho2 Al5 Ho2 148.32(7) 11_566 .
Ho2 Al5 Ho2 89.77(2) 1_556 .
Ho2 Al5 Ho2 81.66(2) 11_565 .
Al2 Al5 Al1 64.53(4) . 1_556
Si2 Al5 Al1 64.53(4) 7_556 1_556
Al2 Al5 Al1 64.53(4) 7_556 1_556
Al3 Al5 Al1 136.78(4) . 1_556
Ho2 Al5 Al1 73.48(3) 11_566 1_556
Ho2 Al5 Al1 73.48(3) 1_556 1_556
Ho2 Al5 Al1 133.02(4) 11_565 1_556
Ho2 Al5 Al1 133.02(4) . 1_556
Al2 Al5 Al1 64.53(4) . .
Si2 Al5 Al1 64.53(4) 7_556 .
Al2 Al5 Al1 64.53(4) 7_556 .
Al3 Al5 Al1 136.78(4) . .
Ho2 Al5 Al1 133.02(4) 11_566 .
Ho2 Al5 Al1 133.02(4) 1_556 .
Ho2 Al5 Al1 73.48(3) 11_565 .
Ho2 Al5 Al1 73.48(3) . .
Al1 Al5 Al1 86.45(8) 1_556 .
Mn1 Al6 Mn1 180.0 . 9_565
Mn1 Al6 Si2 121.65(3) . 11_566
Mn1 Al6 Si2 58.35(3) 9_565 11_566
Mn1 Al6 Si2 58.35(3) . 3_554
Mn1 Al6 Si2 121.65(3) 9_565 3_554
Si2 Al6 Si2 180.0 11_566 3_554
Mn1 Al6 Al2 121.65(3) . 11_566
Mn1 Al6 Al2 58.35(3) 9_565 11_566
Si2 Al6 Al2 0.00(5) 11_566 11_566
Si2 Al6 Al2 180.0 3_554 11_566
Mn1 Al6 Al2 58.35(3) . 3_554
Mn1 Al6 Al2 121.65(3) 9_565 3_554
Si2 Al6 Al2 180.0 11_566 3_554
Si2 Al6 Al2 0.00(5) 3_554 3_554
Al2 Al6 Al2 180.0 11_566 3_554
Mn1 Al6 Si2 121.65(3) . 15_565
Mn1 Al6 Si2 58.35(3) 9_565 15_565
Si2 Al6 Si2 55.80(5) 11_566 15_565
Si2 Al6 Si2 124.20(5) 3_554 15_565
Al2 Al6 Si2 55.80(5) 11_566 15_565
Al2 Al6 Si2 124.20(5) 3_554 15_565
Mn1 Al6 Si2 58.35(3) . 7
Mn1 Al6 Si2 121.65(3) 9_565 7
Si2 Al6 Si2 124.20(5) 11_566 7
Si2 Al6 Si2 55.80(5) 3_554 7
Al2 Al6 Si2 124.20(5) 11_566 7
Al2 Al6 Si2 55.80(5) 3_554 7
Si2 Al6 Si2 180.0 15_565 7
Mn1 Al6 Al2 121.65(3) . 15_565
Mn1 Al6 Al2 58.35(3) 9_565 15_565
Si2 Al6 Al2 55.80(5) 11_566 15_565
Si2 Al6 Al2 124.20(5) 3_554 15_565
Al2 Al6 Al2 55.80(5) 11_566 15_565
Al2 Al6 Al2 124.20(5) 3_554 15_565
Si2 Al6 Al2 0.00(5) 15_565 15_565
Si2 Al6 Al2 180.0 7 15_565
Mn1 Al6 Al2 58.35(3) . 7
Mn1 Al6 Al2 121.65(3) 9_565 7
Si2 Al6 Al2 124.20(5) 11_566 7
Si2 Al6 Al2 55.80(5) 3_554 7
Al2 Al6 Al2 124.20(5) 11_566 7
Al2 Al6 Al2 55.80(5) 3_554 7
Si2 Al6 Al2 180.0 15_565 7
Si2 Al6 Al2 0.00(5) 7 7
Al2 Al6 Al2 180.0 15_565 7
Mn1 Al6 Si2 121.65(3) . 15_564
Mn1 Al6 Si2 58.35(3) 9_565 15_564
Si2 Al6 Si2 116.70(5) 11_566 15_564
Si2 Al6 Si2 63.30(5) 3_554 15_564
Al2 Al6 Si2 116.70(5) 11_566 15_564
Al2 Al6 Si2 63.30(5) 3_554 15_564
Si2 Al6 Si2 90.65(4) 15_565 15_564
Si2 Al6 Si2 89.35(4) 7 15_564
Al2 Al6 Si2 90.65(4) 15_565 15_564
Al2 Al6 Si2 89.35(4) 7 15_564
Mn1 Al6 Al2 121.65(3) . 15_564
Mn1 Al6 Al2 58.35(3) 9_565 15_564
Si2 Al6 Al2 116.70(5) 11_566 15_564
Si2 Al6 Al2 63.30(5) 3_554 15_564
Al2 Al6 Al2 116.70(5) 11_566 15_564
Al2 Al6 Al2 63.30(5) 3_554 15_564
Si2 Al6 Al2 90.65(4) 15_565 15_564
Si2 Al6 Al2 89.35(4) 7 15_564
Al2 Al6 Al2 90.65(4) 15_565 15_564
Al2 Al6 Al2 89.35(4) 7 15_564
Si2 Al6 Al2 0.00(7) 15_564 15_564

loop_
_geom_bond_atom_site_label_1
_geom_bond_atom_site_label_2
_geom_bond_distance
_geom_bond_site_symmetry_2
Ho1 Si4 2.8586(13) 11
Ho1 Si4 2.8586(13) 3
Ho1 Si4 2.8586(13) 9
Ho1 Al4 2.8586(13) 11
Ho1 Al4 2.8586(13) 3
Ho1 Al4 2.8586(13) 9
Ho1 Si4 2.8586(13) 11_556
Ho1 Si4 2.8586(13) 3_554
Ho1 Si4 2.8586(13) 9_556
Ho1 Si4 2.8586(13) 1_554
Ho1 Al4 2.8586(13) 11_556
Ho1 Al4 2.8586(13) 3_554
Ho2 Al5 2.8748(6) .
Ho2 Si5 2.8748(6) 3_655
Ho2 Al5 2.8748(6) 3_655
Ho2 Si5 2.8748(6) 1_554
Ho2 Al5 2.8748(6) 1_554
Ho2 Si5 2.8748(6) 3_654
Ho2 Al5 2.8748(6) 3_654
Ho2 Si2 3.0495(11) 1_554
Ho2 Al2 3.0495(11) 1_554
Ho2 Si2 3.0495(11) 5_655
Ho2 Al2 3.0495(11) 5_655
Mn1 Al6 2.3804(11) .
Mn1 Si4 2.4173(12) 3_554
Mn1 Al4 2.4173(12) 3_554
Mn1 Si4 2.4173(12) 3
Mn1 Al4 2.4173(12) 3
Mn1 Al1 2.5185(10) .
Mn1 Si1 2.5185(10) 3
Mn1 Al1 2.5185(10) 3
Mn1 Si2 2.5843(10) 7_556
Mn1 Al2 2.5843(10) 7_556
Al1 Mn1 2.5185(10) 11
Al1 Al2 2.9503(12) 7_556
Al1 Al2 2.9503(12) .
Al1 Al2 2.9503(12) 1_554
Al1 Al2 2.9503(12) 7
Al1 Al5 2.962(2) 1_554
Al1 Al5 2.962(2) .
Al2 Al5 2.5196(17) .
Al2 Al4 2.571(2) .
Al2 Mn1 2.5843(9) 11
Al2 Mn1 2.5843(9) 11_556
Al2 Si2 2.670(3) 13
Al2 Al2 2.670(3) 13
Al2 Si6 2.8529(11) 3_656
Al2 Si6 2.8529(11) 3_655
Al2 Al6 2.8529(11) 3_656
Al2 Al6 2.8529(11) 3_655
Al3 Al5 2.6642(19) .
Al3 Si5 2.6643(19) 9_666
Al3 Al5 2.6643(19) 9_666
Al3 Si5 2.6643(19) 11_566
Al3 Si5 2.6643(19) 3_655
Al3 Al5 2.6643(19) 11_566
Al3 Al5 2.6643(19) 3_655
Al3 Ho2 3.3439(3) 9_666
Al3 Ho2 3.3439(3) 11_565
Al3 Ho2 3.3439(3) 3_656
Al3 Ho2 3.3439(3) 9_665
Al4 Mn1 2.4172(11) 11_556
Al4 Mn1 2.4172(11) 11
Al4 Si2 2.571(2) 13
Al4 Al2 2.571(2) 13
Al4 Si4 2.848(3) 11_556
Al4 Al4 2.848(3) 11_556
Al4 Si4 2.848(3) 3
Al4 Al4 2.848(3) 3
Al4 Ho1 2.8586(13) 1_556
Al5 Si2 2.5196(17) 7_556
Al5 Al2 2.5196(17) 7_556
Al5 Ho2 2.8748(6) 11_566
Al5 Ho2 2.8748(6) 1_556
Al5 Ho2 2.8748(6) 11_565
Al5 Al1 2.962(2) 1_556
Al6 Mn1 2.3804(11) 9_565
Al6 Si2 2.8529(11) 11_566
Al6 Si2 2.8529(11) 3_554
Al6 Al2 2.8529(11) 11_566
Al6 Al2 2.8529(11) 3_554
Al6 Si2 2.8529(11) 15_565
Al6 Si2 2.8529(11) 7
Al6 Al2 2.8529(11) 15_565
Al6 Al2 2.8529(11) 7
Al6 Si2 2.8529(10) 15_564
Al6 Al2 2.8529(10) 15_564
